data_7213083
loop_
_publ_author_name
'Manh, Gabriel T.'
'Purseigle, Franck'
'Dubreuil, Didier'
'Prad\`ere, Jean Paul'
'Guingant, Andr\'e'
'Danion-Bougot, Ren\'ee'
'Danion, Daniel'
'Toupet, Loic'

_publ_section_title
;
 N-Thio- and N-selenophenacylamidines: electrophilic activation as a route
 to some 1-hetero-3-aza-4-dimethylaminobuta-1,3-dienes
;
_journal_issue 19
_journal_name_full 'Journal of the Chemical Society, Perkin Transactions 1'
_journal_page_first 2821
_journal_paper_doi 10.1039/a903150b
_journal_year 1999
_chemical_formula_sum 'C17 H19 N3 O2 S'
_chemical_formula_weight 329.41
_chemical_name_systematic
;
 ?
;
_space_group_IT_number 14
_symmetry_cell_setting monoclinic
_symmetry_space_group_name_Hall '-P 2yn'
_symmetry_space_group_name_H-M 'P 1 21/n 1'
_atom_sites_solution_hydrogens geom
_atom_sites_solution_primary direct
_atom_sites_solution_secondary difmap
_audit_creation_method SHELXL-97
_cell_angle_alpha 90.00
_cell_angle_beta 100.200(10)
_cell_angle_gamma 90.00
_cell_formula_units_Z 4
_cell_length_a 13.330(2)
_cell_length_b 8.404(2)
_cell_length_c 15.100(2)
_cell_measurement_temperature 293(2)
_cell_volume 1664.8(5)
_computing_structure_refinement 'SHELXL-97 (Sheldrick, 1997)'
_computing_structure_solution 'SHELXS-97 (Sheldrick, 1990)'
_diffrn_ambient_temperature 293(2)
_diffrn_measured_fraction_theta_full 1.000
_diffrn_measured_fraction_theta_max 1.000
_diffrn_radiation_monochromator graphite
_diffrn_radiation_source 'fine-focus sealed tube'
_diffrn_radiation_type MoK\a
_diffrn_radiation_wavelength 0.71069
_diffrn_reflns_av_R_equivalents 0.0158
_diffrn_reflns_av_sigmaI/netI 0.0328
_diffrn_reflns_limit_h_max 15
_diffrn_reflns_limit_h_min 0
_diffrn_reflns_limit_k_max 9
_diffrn_reflns_limit_k_min 0
_diffrn_reflns_limit_l_max 17
_diffrn_reflns_limit_l_min -17
_diffrn_reflns_number 3041
_diffrn_reflns_theta_full 24.97
_diffrn_reflns_theta_max 24.97
_diffrn_reflns_theta_min 1.88
_exptl_absorpt_coefficient_mu 0.207
_exptl_crystal_density_diffrn 1.314
_exptl_crystal_density_method 'not measured'
_exptl_crystal_description prism
_exptl_crystal_F_000 696
_exptl_crystal_size_max 0.50
_exptl_crystal_size_mid 0.35
_exptl_crystal_size_min 0.20
_refine_diff_density_max 0.346
_refine_diff_density_min -0.318
_refine_diff_density_rms 0.041
_refine_ls_extinction_coef 0.0038(12)
_refine_ls_extinction_expression Fc^*^=kFc[1+0.001xFc^2^\l^3^/sin(2\q)]^-1/4^
_refine_ls_extinction_method SHELXL
_refine_ls_goodness_of_fit_ref 1.029
_refine_ls_hydrogen_treatment mixed
_refine_ls_matrix_type full
_refine_ls_number_parameters 239
_refine_ls_number_reflns 2909
_refine_ls_number_restraints 0
_refine_ls_restrained_S_all 1.029
_refine_ls_R_factor_all 0.0771
_refine_ls_R_factor_gt 0.0371
_refine_ls_shift/su_max 0.003
_refine_ls_shift/su_mean 0.000
_refine_ls_structure_factor_coef Fsqd
_refine_ls_weighting_details 'calc w=1/[\s^2^(Fo^2^)+(0.0599P)^2^+0.6055P] where P=(Fo^2^+2Fc^2^)/3'
_refine_ls_weighting_scheme calc
_refine_ls_wR_factor_gt 0.1002
_refine_ls_wR_factor_ref 0.1143
_reflns_number_gt 2031
_reflns_number_total 2909
_reflns_threshold_expression >2sigma(I)
_cod_data_source_file 903150bsup1.cif
_cod_data_source_block diaza
_cod_depositor_comments
;
The following automatic conversions were performed:
'_atom_site_symetry_multiplicity' tag replaced with
'_atom_site_symmetry_multiplicity'.

Automatic conversion script
Id: cif_correct_tags 1440 2010-10-19 06:21:57Z saulius 

The following automatic conversions were performed:

'_symmetry_cell_setting' value 'Monoclinic' changed to 'monoclinic'
according to /home/saulius/struct/CIF-dictionaries/cif_core.dic
dictionary named 'cif_core.dic' version 2.4.2 from 2011-04-26.

Automatic conversion script
Id: cif_fix_values 1891 2012-01-12 08:04:46Z andrius 
;
_cod_original_sg_symbol_H-M P21/n
_cod_database_code 7213083

loop_
_symmetry_equiv_pos_as_xyz
'x, y, z'
'-x+1/2, y+1/2, -z+1/2'
'-x, -y, -z'
'x-1/2, -y-1/2, z-1/2'

loop_
_atom_site_label
_atom_site_type_symbol
_atom_site_fract_x
_atom_site_fract_y
_atom_site_fract_z
_atom_site_U_iso_or_equiv
_atom_site_adp_type
_atom_site_occupancy
_atom_site_symmetry_multiplicity
_atom_site_calc_flag
_atom_site_refinement_flags
S1 S -0.01612(5) 0.14475(8) 0.19443(4) 0.0446(2) Uani 1 1 d .
O3 O 0.02708(14) 0.0258(2) 0.25790(12) 0.0596(5) Uani 1 1 d .
O5 O -0.10944(13) 0.1049(2) 0.13544(12) 0.0599(5) Uani 1 1 d .
N1 N 0.06074(15) 0.2021(2) 0.12806(12) 0.0444(5) Uani 1 1 d .
N2 N 0.20332(14) 0.2277(2) 0.24478(12) 0.0430(5) Uani 1 1 d .
N3 N 0.35224(15) 0.2101(3) 0.34827(12) 0.0476(5) Uani 1 1 d .
C1 C 0.2962(2) 0.3748(3) 0.09877(17) 0.0489(6) Uani 1 1 d .
C2 C 0.3492(2) 0.4097(4) 0.03052(19) 0.0579(7) Uani 1 1 d .
C3 C 0.3265(2) 0.3334(4) -0.05091(19) 0.0604(8) Uani 1 1 d .
C4 C 0.2493(2) 0.2226(3) -0.06498(17) 0.0545(7) Uani 1 1 d .
C5 C 0.1944(2) 0.1898(3) 0.00164(15) 0.0444(6) Uani 1 1 d .
C6 C 0.21761(17) 0.2644(3) 0.08486(14) 0.0392(5) Uani 1 1 d .
C7 C 0.15859(17) 0.2264(3) 0.15679(14) 0.0399(5) Uani 1 1 d .
C8 C 0.30015(19) 0.1919(3) 0.26663(16) 0.0444(6) Uani 1 1 d .
C9 C 0.3071(2) 0.2835(4) 0.41854(18) 0.0730(9) Uani 1 1 d .
H9A H 0.3600 0.3255 0.4640 0.095 Uiso 1 1 calc R
H9B H 0.2687 0.2055 0.4448 0.095 Uiso 1 1 calc R
H9C H 0.2627 0.3683 0.3934 0.095 Uiso 1 1 calc R
C10 C 0.4583(2) 0.1613(4) 0.3710(2) 0.0782(10) Uani 1 1 d .
H10A H 0.4842 0.1872 0.4328 0.102 Uiso 1 1 calc R
H10B H 0.4975 0.2158 0.3329 0.102 Uiso 1 1 calc R
H10C H 0.4632 0.0485 0.3625 0.102 Uiso 1 1 calc R
C11 C -0.04144(17) 0.3156(3) 0.25431(15) 0.0411(5) Uani 1 1 d .
C12 C -0.12757(19) 0.4057(3) 0.22300(17) 0.0502(6) Uani 1 1 d .
C13 C -0.1479(2) 0.5390(4) 0.27023(19) 0.0556(7) Uani 1 1 d .
C14 C -0.08307(19) 0.5870(3) 0.34751(17) 0.0522(6) Uani 1 1 d .
C15 C 0.00283(19) 0.4964(4) 0.37683(17) 0.0530(7) Uani 1 1 d .
C16 C 0.02355(18) 0.3612(3) 0.33218(15) 0.0473(6) Uani 1 1 d .
C17 C -0.1062(3) 0.7342(4) 0.3973(2) 0.0803(10) Uani 1 1 d .
H17A H -0.0561 0.7461 0.4510 0.104 Uiso 1 1 calc R
H17B H -0.1726 0.7246 0.4130 0.104 Uiso 1 1 calc R
H17C H -0.1045 0.8258 0.3595 0.104 Uiso 1 1 calc R
H1 H 0.3123(18) 0.428(3) 0.1550(17) 0.051 Uiso 1 1 d .
H2 H 0.399(2) 0.483(3) 0.0389(17) 0.055 Uiso 1 1 d .
H3 H 0.364(2) 0.352(3) -0.0967(18) 0.059 Uiso 1 1 d .
H4 H 0.2341(19) 0.169(3) -0.1203(17) 0.050 Uiso 1 1 d .
H5 H 0.1441(18) 0.115(3) -0.0082(15) 0.043 Uiso 1 1 d .
H8 H 0.3382(17) 0.142(3) 0.2267(15) 0.041 Uiso 1 1 d .
H12 H -0.1704(19) 0.377(3) 0.1712(17) 0.051 Uiso 1 1 d .
H13 H -0.204(2) 0.599(3) 0.2481(16) 0.053 Uiso 1 1 d .
H15 H 0.0465(19) 0.529(3) 0.4277(17) 0.049 Uiso 1 1 d .
H16 H 0.0780(19) 0.298(3) 0.3524(15) 0.045 Uiso 1 1 d .

loop_
_atom_site_aniso_label
_atom_site_aniso_U_11
_atom_site_aniso_U_22
_atom_site_aniso_U_33
_atom_site_aniso_U_23
_atom_site_aniso_U_13
_atom_site_aniso_U_12
S1 0.0423(3) 0.0483(4) 0.0410(3) -0.0013(3) 0.0017(2) -0.0050(3)
O3 0.0659(12) 0.0500(11) 0.0609(11) 0.0099(9) 0.0056(9) -0.0006(9)
O5 0.0471(10) 0.0702(13) 0.0582(11) -0.0129(9) -0.0020(8) -0.0148(9)
N1 0.0430(11) 0.0526(12) 0.0360(10) -0.0041(9) 0.0027(8) -0.0008(9)
N2 0.0406(11) 0.0525(12) 0.0344(10) -0.0059(9) 0.0031(8) -0.0005(9)
N3 0.0437(11) 0.0544(12) 0.0413(11) -0.0049(9) -0.0015(9) -0.0009(10)
C1 0.0528(15) 0.0488(15) 0.0446(13) -0.0064(12) 0.0071(11) -0.0039(13)
C2 0.0557(17) 0.0569(17) 0.0624(17) 0.0039(14) 0.0138(14) -0.0083(14)
C3 0.0651(18) 0.072(2) 0.0488(15) 0.0107(14) 0.0224(14) 0.0094(15)
C4 0.0676(18) 0.0602(17) 0.0355(13) -0.0029(12) 0.0084(12) 0.0094(15)
C5 0.0505(14) 0.0448(14) 0.0355(12) -0.0020(10) 0.0013(10) 0.0022(12)
C6 0.0427(13) 0.0383(13) 0.0354(11) -0.0015(10) 0.0035(10) 0.0046(10)
C7 0.0437(13) 0.0391(13) 0.0356(12) -0.0071(10) 0.0037(10) 0.0030(10)
C8 0.0449(14) 0.0488(14) 0.0397(12) -0.0056(11) 0.0080(11) -0.0013(11)
C9 0.080(2) 0.086(2) 0.0471(15) -0.0240(16) -0.0046(14) 0.0082(18)
C10 0.0511(17) 0.099(3) 0.077(2) -0.0029(18) -0.0119(15) 0.0111(17)
C11 0.0361(12) 0.0509(14) 0.0361(11) 0.0024(10) 0.0059(9) -0.0025(10)
C12 0.0392(14) 0.0646(17) 0.0441(13) 0.0026(13) 0.0000(11) -0.0025(12)
C13 0.0408(14) 0.0655(18) 0.0588(16) 0.0066(14) 0.0041(13) 0.0114(13)
C14 0.0460(14) 0.0607(16) 0.0520(14) -0.0028(12) 0.0146(12) 0.0028(12)
C15 0.0439(14) 0.0736(19) 0.0398(13) -0.0132(13) 0.0032(11) 0.0036(13)
C16 0.0376(13) 0.0658(16) 0.0372(12) -0.0018(12) 0.0028(10) 0.0107(12)
C17 0.074(2) 0.084(2) 0.083(2) -0.0234(18) 0.0131(17) 0.0226(18)

loop_
_atom_type_symbol
_atom_type_description
_atom_type_scat_dispersion_real
_atom_type_scat_dispersion_imag
_atom_type_scat_source
C C 0.0033 0.0016 'International Tables Vol C Tables 4.2.6.8 and 6.1.1.4'
H H 0.0000 0.0000 'International Tables Vol C Tables 4.2.6.8 and 6.1.1.4'
N N 0.0061 0.0033 'International Tables Vol C Tables 4.2.6.8 and 6.1.1.4'
O O 0.0106 0.0060 'International Tables Vol C Tables 4.2.6.8 and 6.1.1.4'
S S 0.1246 0.1234 'International Tables Vol C Tables 4.2.6.8 and 6.1.1.4'

loop_
_geom_angle_atom_site_label_1
_geom_angle_atom_site_label_2
_geom_angle_atom_site_label_3
_geom_angle
O3 S1 O5 116.99(11)
O3 S1 N1 113.34(11)
O5 S1 N1 104.94(10)
O3 S1 C11 108.44(11)
O5 S1 C11 106.55(11)
N1 S1 C11 105.85(11)
C7 N1 S1 122.56(16)
C8 N2 C7 119.19(19)
C8 N3 C9 121.3(2)
C8 N3 C10 121.3(2)
C9 N3 C10 117.4(2)
C2 C1 C6 120.1(2)
C2 C1 H1 120.3(15)
C6 C1 H1 119.6(15)
C3 C2 C1 120.6(3)
C3 C2 H2 119.3(17)
C1 C2 H2 120.2(17)
C4 C3 C2 119.7(3)
C4 C3 H3 118.7(17)
C2 C3 H3 121.5(17)
C5 C4 C3 120.3(3)
C5 C4 H4 119.9(16)
C3 C4 H4 119.9(15)
C4 C5 C6 120.6(2)
C4 C5 H5 119.4(15)
C6 C5 H5 119.9(15)
C1 C6 C5 118.7(2)
C1 C6 C7 121.1(2)
C5 C6 C7 120.2(2)
N1 C7 N2 124.2(2)
N1 C7 C6 114.52(18)
N2 C7 C6 121.1(2)
N2 C8 N3 123.0(2)
N2 C8 H8 123.7(13)
N3 C8 H8 113.2(14)
N3 C9 H9A 109.5
N3 C9 H9B 109.5
H9A C9 H9B 109.5
N3 C9 H9C 109.5
H9A C9 H9C 109.5
H9B C9 H9C 109.5
N3 C10 H10A 109.5
N3 C10 H10B 109.5
H10A C10 H10B 109.5
N3 C10 H10C 109.5
H10A C10 H10C 109.5
H10B C10 H10C 109.5
C16 C11 C12 119.6(2)
C16 C11 S1 120.87(18)
C12 C11 S1 119.51(18)
C13 C12 C11 119.6(2)
C13 C12 H12 120.4(16)
C11 C12 H12 120.1(16)
C12 C13 C14 121.5(3)
C12 C13 H13 118.7(16)
C14 C13 H13 119.7(16)
C15 C14 C13 117.9(3)
C15 C14 C17 121.6(2)
C13 C14 C17 120.5(3)
C16 C15 C14 121.7(2)
C16 C15 H15 120.2(16)
C14 C15 H15 118.1(16)
C15 C16 C11 119.7(2)
C15 C16 H16 122.4(15)
C11 C16 H16 117.9(15)
C14 C17 H17A 109.5
C14 C17 H17B 109.5
H17A C17 H17B 109.5
C14 C17 H17C 109.5
H17A C17 H17C 109.5
H17B C17 H17C 109.5

loop_
_geom_bond_atom_site_label_1
_geom_bond_atom_site_label_2
_geom_bond_distance
S1 O3 1.4332(18)
S1 O5 1.4354(17)
S1 N1 1.628(2)
S1 C11 1.761(2)
N1 C7 1.316(3)
N2 C8 1.309(3)
N2 C7 1.357(3)
N3 C8 1.312(3)
N3 C9 1.447(3)
N3 C10 1.453(3)
C1 C2 1.381(4)
C1 C6 1.387(3)
C1 H1 0.95(2)
C2 C3 1.372(4)
C2 H2 0.89(3)
C3 C4 1.376(4)
C3 H3 0.93(3)
C4 C5 1.373(4)
C4 H4 0.94(3)
C5 C6 1.389(3)
C5 H5 0.91(2)
C6 C7 1.484(3)
C8 H8 0.95(2)
C9 H9A 0.9600
C9 H9B 0.9600
C9 H9C 0.9600
C10 H10A 0.9600
C10 H10B 0.9600
C10 H10C 0.9600
C11 C16 1.385(3)
C11 C12 1.386(3)
C12 C13 1.380(4)
C12 H12 0.92(2)
C13 C14 1.383(4)
C13 H13 0.92(3)
C14 C15 1.381(4)
C14 C17 1.507(4)
C15 C16 1.374(4)
C15 H15 0.92(3)
C16 H16 0.91(2)
C17 H17A 0.9600
C17 H17B 0.9600
C17 H17C 0.9600

loop_
_geom_torsion_atom_site_label_1
_geom_torsion_atom_site_label_2
_geom_torsion_atom_site_label_3
_geom_torsion_atom_site_label_4
_geom_torsion
O3 S1 N1 C7 -41.1(2)
O5 S1 N1 C7 -169.9(2)
C11 S1 N1 C7 77.6(2)
C6 C1 C2 C3 -1.5(4)
C1 C2 C3 C4 0.8(4)
C2 C3 C4 C5 0.8(4)
C3 C4 C5 C6 -1.9(4)
C2 C1 C6 C5 0.5(4)
C2 C1 C6 C7 -179.2(2)
C4 C5 C6 C1 1.2(4)
C4 C5 C6 C7 -179.2(2)
S1 N1 C7 N2 -9.2(3)
S1 N1 C7 C6 174.84(16)
C8 N2 C7 N1 154.0(2)
C8 N2 C7 C6 -30.3(3)
C1 C6 C7 N1 142.4(2)
C5 C6 C7 N1 -37.2(3)
C1 C6 C7 N2 -33.6(3)
C5 C6 C7 N2 146.7(2)
C7 N2 C8 N3 170.9(2)
C9 N3 C8 N2 -5.0(4)
C10 N3 C8 N2 176.7(3)
O3 S1 C11 C16 36.6(2)
O5 S1 C11 C16 163.3(2)
N1 S1 C11 C16 -85.4(2)
O3 S1 C11 C12 -143.5(2)
O5 S1 C11 C12 -16.7(2)
N1 S1 C11 C12 94.6(2)
C16 C11 C12 C13 -0.5(4)
S1 C11 C12 C13 179.5(2)
C11 C12 C13 C14 1.3(4)
C12 C13 C14 C15 -0.6(4)
C12 C13 C14 C17 179.2(3)
C13 C14 C15 C16 -1.0(4)
C17 C14 C15 C16 179.3(3)
C14 C15 C16 C11 1.7(4)
C12 C11 C16 C15 -1.0(4)
S1 C11 C16 C15 179.0(2)
